data_7109901
loop_
_publ_author_name
'Joseph W. Nugent'
'Hyunjung Lee'
'Hee-Seung Lee'
'Joseph H. Reibenspies'
'Robert D. Hancock'

_publ_section_title
;
 Mechanism of chelation enhanced fluorescence in complexes of cadmium(II),
 and a possible new type of anion sensor
;
_journal_name_full Chem.Commun.
_journal_page_first 9749
_journal_paper_doi 10.1039/c3cc45829f
_journal_volume 49
_journal_year 2013
_chemical_formula_moiety '2(C27 H23 Cd Cl2 N3)'
_chemical_formula_sum 'C54 H46 Cd2 Cl4 N6'
_chemical_formula_weight 1145.57
_chemical_name_systematic
;
 ?
;
_space_group_crystal_system triclinic
_space_group_IT_number 2
_space_group_name_Hall '-P 1'
_space_group_name_H-M_alt 'P -1'
_symmetry_space_group_name_Hall '-P 1'
_symmetry_space_group_name_H-M 'P -1'
_atom_sites_solution_hydrogens geom
_atom_sites_solution_primary dual
_audit_creation_date 2013-06-27
_audit_creation_method
;
  Olex2 1.2
  (compiled Apr 23 2013 17:59:47, GUI svn.r4466)
;
_cell_angle_alpha 103.029(2)
_cell_angle_beta 106.274(2)
_cell_angle_gamma 91.596(2)
_cell_formula_units_Z 2
_cell_length_a 10.5910(4)
_cell_length_b 14.3562(6)
_cell_length_c 16.9432(7)
_cell_measurement_reflns_used 9759
_cell_measurement_temperature 150
_cell_measurement_theta_max 27.59
_cell_measurement_theta_min 2.45
_cell_volume 2397.83(17)
_computing_molecular_graphics
;
O. V. Dolomanov, L. J. Bourhis, R. J. Gildea, J. A. K. Howard and H. Puschmann,
OLEX2: a complete structure solution, refinement and analysis program.
J. Appl. Cryst. (2009). 42, 339-341.
;
_computing_publication_material
;
O. V. Dolomanov, L. J. Bourhis, R. J. Gildea, J. A. K. Howard and H. Puschmann,
OLEX2: a complete structure solution, refinement and analysis program.
J. Appl. Cryst. (2009). 42, 339-341.
;
_computing_structure_refinement
;
SHELXL, G.M. Sheldrick, Acta Cryst.
(2008). A64, 112-122
;
_computing_structure_solution
;
SHELXD, G.M. Sheldrick, Acta Cryst.
(2008). A64, 112-122
;
_diffrn_ambient_temperature 150
_diffrn_detector_area_resol_mean 8
_diffrn_measured_fraction_theta_full 0.999
_diffrn_measured_fraction_theta_max 0.995
_diffrn_measurement_device_type 'Bruker SMART APEX CCD area detector'
_diffrn_measurement_method '\w and \f scans'
_diffrn_radiation_monochromator graphite
_diffrn_radiation_type MoK\a
_diffrn_radiation_wavelength 0.71073
_diffrn_reflns_av_R_equivalents 0.0412
_diffrn_reflns_av_unetI/netI 0.0238
_diffrn_reflns_Laue_measured_fraction_full 0.999
_diffrn_reflns_Laue_measured_fraction_max 0.995
_diffrn_reflns_limit_h_max 13
_diffrn_reflns_limit_h_min -13
_diffrn_reflns_limit_k_max 18
_diffrn_reflns_limit_k_min -18
_diffrn_reflns_limit_l_max 22
_diffrn_reflns_limit_l_min -22
_diffrn_reflns_number 89906
_diffrn_reflns_point_group_measured_fraction_full 0.999
_diffrn_reflns_point_group_measured_fraction_max 0.995
_diffrn_reflns_theta_full 25.242
_diffrn_reflns_theta_max 27.643
_diffrn_reflns_theta_min 1.291
_diffrn_source 'sealed tube'
_diffrn_standards_number 0
_exptl_absorpt_coefficient_mu 1.154
_exptl_absorpt_correction_T_max 0.9999
_exptl_absorpt_correction_T_min 0.8054
_exptl_absorpt_correction_type multi-scan
_exptl_absorpt_process_details
;
SADABS-2009/1 (Bruker,2010) was used for absorption correction.
wR2(int) was 0.0897 before and 0.0527 after correction.
The Ratio of minimum to maximum transmission is 0.8054.
The \l/2 correction factor is 0.0015.
;
_exptl_crystal_colour 'clear whitish colourless'
_exptl_crystal_colour_lustre colorless
_exptl_crystal_colour_modifier whitish
_exptl_crystal_colour_primary colourless
_exptl_crystal_density_diffrn 1.587
_exptl_crystal_description plate
_exptl_crystal_F_000 1152
_exptl_crystal_size_max 0.676
_exptl_crystal_size_mid 0.254
_exptl_crystal_size_min 0.06
_refine_diff_density_max 0.726
_refine_diff_density_min -0.876
_refine_diff_density_rms 0.109
_refine_ls_extinction_coef 0.0031(2)
_refine_ls_extinction_expression Fc^*^=kFc[1+0.001xFc^2^\l^3^/sin(2\q)]^-1/4^
_refine_ls_extinction_method SHELXL
_refine_ls_goodness_of_fit_ref 1.097
_refine_ls_hydrogen_treatment constr
_refine_ls_matrix_type full
_refine_ls_number_parameters 596
_refine_ls_number_reflns 11130
_refine_ls_number_restraints 0
_refine_ls_restrained_S_all 1.097
_refine_ls_R_factor_all 0.0371
_refine_ls_R_factor_gt 0.0292
_refine_ls_shift/su_max 0.013
_refine_ls_shift/su_mean 0.001
_refine_ls_structure_factor_coef Fsqd
_refine_ls_weighting_details 'w=1/[\s^2^(Fo^2^)+(0.0427P)^2^+2.3476P] where P=(Fo^2^+2Fc^2^)/3'
_refine_ls_weighting_scheme calc
_refine_ls_wR_factor_gt 0.0741
_refine_ls_wR_factor_ref 0.0838
_reflns_Friedel_coverage 0.000
_reflns_number_gt 9542
_reflns_number_total 11130
_reflns_threshold_expression 'I > 2\s(I)'
_cod_data_source_file c3cc45829f.txt
_cod_data_source_block rh96
_cod_database_code 7109901
_olex2_refinement_description
;
1. Fixed Uiso
 At 1.2 times of:
  All C(H) groups, All C(H,H) groups
2.a Secondary CH2 refined with riding coordinates:
 C6(H6A,H6B), C7(H7A,H7B), C22(H22A,H22B), C33(H33A,H33B), C34(H34A,H34B),
 C49(H49A,H49B)
2.b Aromatic/amide H refined with riding coordinates:
 C2(H2), C3(H3), C4(H4), C5(H5), C11(H11), C12(H12), C13(H13), C14(H14),
 C15(H15), C17(H17), C18(H18), C19(H19), C20(H20), C24(H24), C25(H25), C26(H26),
  C27(H27), C29(H29), C30(H30), C31(H31), C32(H32), C38(H38), C41(H41),
 C42(H42), C43(H43), C44(H44), C45(H45), C46(H46), C47(H47), C48(H48), C51(H51),
  C52(H52), C53(H53), C54(H54)
;
_shelx_estimated_absorpt_t_max 0.934
_shelx_estimated_absorpt_t_min 0.509
_shelx_space_group_comment
;
The symmetry employed for this shelxl refinement is uniquely defined
by the following loop, which should always be used as a source of
symmetry information in preference to the above space-group names.
They are only intended as comments.
;
_shelxl_version_number 2013-4

loop_
_space_group_symop_operation_xyz
'x, y, z'
'-x, -y, -z'

loop_
_atom_site_label
_atom_site_type_symbol
_atom_site_fract_x
_atom_site_fract_y
_atom_site_fract_z
_atom_site_U_iso_or_equiv
_atom_site_adp_type
_atom_site_occupancy
_atom_site_site_symmetry_order
_atom_site_calc_flag
_atom_site_refinement_flags_posn
_atom_site_refinement_flags_adp
Cd1 Cd 1.25737(2) 0.30489(2) 1.12749(2) 0.02035(6) Uani 1 1 d . .
Cd2 Cd 0.14182(2) 0.91837(2) 0.52377(2) 0.01777(6) Uani 1 1 d . .
Cl1 Cl 1.46088(7) 0.29152(5) 1.08719(4) 0.02727(14) Uani 1 1 d . .
Cl2 Cl 1.25582(7) 0.45499(4) 1.23367(4) 0.02580(14) Uani 1 1 d . .
Cl3 Cl 0.03062(6) 1.00138(4) 0.40371(4) 0.02112(12) Uani 1 1 d . .
Cl4 Cl 0.33307(6) 1.03468(5) 0.61449(5) 0.03018(15) Uani 1 1 d . .
N1 N 1.2948(2) 0.20839(15) 1.22413(13) 0.0203(4) Uani 1 1 d . .
N2 N 1.04281(19) 0.23741(15) 1.13241(12) 0.0169(4) Uani 1 1 d . .
N3 N 1.0894(2) 0.34124(16) 1.02055(14) 0.0256(5) Uani 1 1 d . .
N4 N 0.1705(2) 0.81089(16) 0.61346(14) 0.0210(4) Uani 1 1 d . .
N5 N 0.0132(2) 0.75845(15) 0.44306(13) 0.0188(4) Uani 1 1 d . .
N6 N 0.2580(2) 0.83210(16) 0.43600(14) 0.0216(4) Uani 1 1 d . .
C1 C 1.1942(2) 0.19321(17) 1.25471(15) 0.0185(5) Uani 1 1 d . .
C2 C 1.2051(3) 0.14113(19) 1.31547(17) 0.0239(5) Uani 1 1 d . .
H2 H 1.1320 0.1305 1.3356 0.029 Uiso 1 1 calc R U
C3 C 1.3238(3) 0.1048(2) 1.34655(19) 0.0311(6) Uani 1 1 d . .
H3 H 1.3336 0.0695 1.3888 0.037 Uiso 1 1 calc R U
C4 C 1.4276(3) 0.1204(2) 1.3154(2) 0.0339(7) Uani 1 1 d . .
H4 H 1.5100 0.0961 1.3356 0.041 Uiso 1 1 calc R U
C5 C 1.4089(3) 0.1722(2) 1.25412(19) 0.0287(6) Uani 1 1 d . .
H5 H 1.4801 0.1826 1.2323 0.034 Uiso 1 1 calc R U
C6 C 1.0702(2) 0.23939(18) 1.22272(15) 0.0192(5) Uani 1 1 d . .
H6A H 0.9946 0.2051 1.2313 0.023 Uiso 1 1 calc R U
H6B H 1.0799 0.3068 1.2558 0.023 Uiso 1 1 calc R U
C7 C 0.9865(2) 0.13799(18) 1.08218(15) 0.0192(5) Uani 1 1 d . .
H7A H 0.9011 0.1239 1.0923 0.023 Uiso 1 1 calc R U
H7B H 1.0471 0.0919 1.1034 0.023 Uiso 1 1 calc R U
C8 C 0.9642(2) 0.12142(17) 0.98763(16) 0.0187(5) Uani 1 1 d . .
C9 C 0.8383(2) 0.12787(17) 0.93329(16) 0.0197(5) Uani 1 1 d . .
C10 C 0.8210(3) 0.11614(18) 0.84415(16) 0.0222(5) Uani 1 1 d . .
C11 C 0.6948(3) 0.1266(2) 0.78972(18) 0.0292(6) Uani 1 1 d . .
H11 H 0.6837 0.1185 0.7309 0.035 Uiso 1 1 calc R U
C12 C 0.5909(3) 0.1478(2) 0.81977(19) 0.0321(6) Uani 1 1 d . .
H12 H 0.5083 0.1554 0.7825 0.038 Uiso 1 1 calc R U
C13 C 0.6061(3) 0.1586(2) 0.90695(18) 0.0280(6) Uani 1 1 d . .
H13 H 0.5330 0.1735 0.9280 0.034 Uiso 1 1 calc R U
C14 C 0.7239(3) 0.14814(19) 0.96149(17) 0.0234(5) Uani 1 1 d . .
H14 H 0.7304 0.1544 1.0196 0.028 Uiso 1 1 calc R U
C15 C 0.9266(3) 0.09421(18) 0.81239(16) 0.0229(5) Uani 1 1 d . .
H15 H 0.9145 0.0864 0.7535 0.027 Uiso 1 1 calc R U
C16 C 1.0500(3) 0.08334(18) 0.86452(16) 0.0211(5) Uani 1 1 d . .
C17 C 1.1564(3) 0.05674(19) 0.83038(18) 0.0249(5) Uani 1 1 d . .
H17 H 1.1428 0.0465 0.7711 0.030 Uiso 1 1 calc R U
C18 C 1.2771(3) 0.04587(19) 0.88152(18) 0.0270(6) Uani 1 1 d . .
H18 H 1.3469 0.0280 0.8579 0.032 Uiso 1 1 calc R U
C19 C 1.2979(3) 0.06122(19) 0.96959(18) 0.0265(6) Uani 1 1 d . .
H19 H 1.3824 0.0541 1.0050 0.032 Uiso 1 1 calc R U
C20 C 1.1988(3) 0.08609(18) 1.00484(17) 0.0220(5) Uani 1 1 d . .
H20 H 1.2154 0.0956 1.0643 0.026 Uiso 1 1 calc R U
C21 C 1.0706(2) 0.09815(17) 0.95422(16) 0.0199(5) Uani 1 1 d . .
C22 C 0.9560(3) 0.31184(19) 1.10925(16) 0.0230(5) Uani 1 1 d . .
H22A H 0.9780 0.3695 1.1572 0.028 Uiso 1 1 calc R U
H22B H 0.8630 0.2876 1.0992 0.028 Uiso 1 1 calc R U
C23 C 0.9693(3) 0.33967(18) 1.03124(17) 0.0264(6) Uani 1 1 d . .
C24 C 1.1053(4) 0.3702(2) 0.95387(18) 0.0362(7) Uani 1 1 d . .
H24 H 1.1903 0.3712 0.9456 0.043 Uiso 1 1 calc R U
C25 C 1.0020(4) 0.3989(2) 0.8965(2) 0.0464(10) Uani 1 1 d . .
H25 H 1.0162 0.4185 0.8495 0.056 Uiso 1 1 calc R U
C26 C 0.8791(4) 0.3988(2) 0.9082(2) 0.0445(9) Uani 1 1 d . .
H26 H 0.8075 0.4195 0.8702 0.053 Uiso 1 1 calc R U
C27 C 0.8617(3) 0.3683(2) 0.97611(19) 0.0363(7) Uani 1 1 d . .
H27 H 0.7772 0.3666 0.9853 0.044 Uiso 1 1 calc R U
C28 C 0.1234(2) 0.71878(19) 0.58147(17) 0.0218(5) Uani 1 1 d . .
C29 C 0.1386(3) 0.6532(2) 0.63225(18) 0.0269(6) Uani 1 1 d . .
H29 H 0.1017 0.5884 0.6086 0.032 Uiso 1 1 calc R U
C30 C 0.2079(3) 0.6838(2) 0.71747(19) 0.0303(6) Uani 1 1 d . .
H30 H 0.2222 0.6398 0.7527 0.036 Uiso 1 1 calc R U
C31 C 0.2559(3) 0.7793(2) 0.75041(18) 0.0298(6) Uani 1 1 d . .
H31 H 0.3028 0.8024 0.8088 0.036 Uiso 1 1 calc R U
C32 C 0.2342(3) 0.8407(2) 0.69665(17) 0.0259(6) Uani 1 1 d . .
H32 H 0.2656 0.9067 0.7195 0.031 Uiso 1 1 calc R U
C33 C 0.0662(2) 0.68358(18) 0.48657(16) 0.0210(5) Uani 1 1 d . .
H33A H 0.1359 0.6552 0.4629 0.025 Uiso 1 1 calc R U
H33B H -0.0055 0.6319 0.4742 0.025 Uiso 1 1 calc R U
C34 C -0.1305(2) 0.76873(18) 0.43506(16) 0.0203(5) Uani 1 1 d . .
H34A H -0.1570 0.8221 0.4077 0.024 Uiso 1 1 calc R U
H34B H -0.1404 0.7874 0.4928 0.024 Uiso 1 1 calc R U
C35 C -0.2262(2) 0.68001(18) 0.38518(16) 0.0193(5) Uani 1 1 d . .
C36 C -0.2615(2) 0.61291(19) 0.42745(17) 0.0214(5) Uani 1 1 d . .
C37 C -0.3466(2) 0.52738(18) 0.37921(17) 0.0215(5) Uani 1 1 d . .
C38 C -0.3939(2) 0.51003(19) 0.29183(17) 0.0224(5) Uani 1 1 d . .
H38 H -0.4460 0.4515 0.2603 0.027 Uiso 1 1 calc R U
C39 C -0.3661(2) 0.57715(19) 0.24945(17) 0.0216(5) Uani 1 1 d . .
C40 C -0.2836(2) 0.66434(18) 0.29674(16) 0.0188(5) Uani 1 1 d . .
C41 C -0.2673(2) 0.73285(19) 0.24893(17) 0.0223(5) Uani 1 1 d . .
H41 H -0.2149 0.7921 0.2775 0.027 Uiso 1 1 calc R U
C42 C -0.3249(3) 0.7146(2) 0.16419(18) 0.0274(6) Uani 1 1 d . .
H42 H -0.3120 0.7613 0.1347 0.033 Uiso 1 1 calc R U
C43 C -0.4043(3) 0.6273(2) 0.11831(18) 0.0310(6) Uani 1 1 d . .
H43 H -0.4435 0.6159 0.0588 0.037 Uiso 1 1 calc R U
C44 C -0.4238(3) 0.5604(2) 0.15996(18) 0.0280(6) Uani 1 1 d . .
H44 H -0.4764 0.5018 0.1293 0.034 Uiso 1 1 calc R U
C45 C -0.3824(3) 0.4603(2) 0.42229(19) 0.0270(6) Uani 1 1 d . .
H45 H -0.4378 0.4033 0.3902 0.032 Uiso 1 1 calc R U
C46 C -0.3388(3) 0.4764(2) 0.5077(2) 0.0306(6) Uani 1 1 d . .
H46 H -0.3638 0.4313 0.5352 0.037 Uiso 1 1 calc R U
C47 C -0.2560(3) 0.5608(2) 0.55569(19) 0.0325(6) Uani 1 1 d . .
H47 H -0.2258 0.5720 0.6157 0.039 Uiso 1 1 calc R U
C48 C -0.2185(3) 0.6265(2) 0.51775(18) 0.0280(6) Uani 1 1 d . .
H48 H -0.1627 0.6826 0.5518 0.034 Uiso 1 1 calc R U
C49 C 0.0424(2) 0.74408(19) 0.36149(16) 0.0206(5) Uani 1 1 d . .
H49A H 0.0002 0.7916 0.3309 0.025 Uiso 1 1 calc R U
H49B H 0.0057 0.6790 0.3261 0.025 Uiso 1 1 calc R U
C50 C 0.1899(2) 0.75544(18) 0.37582(16) 0.0205(5) Uani 1 1 d . .
C51 C 0.3885(3) 0.8464(2) 0.44952(18) 0.0248(5) Uani 1 1 d . .
H51 H 0.4364 0.9011 0.4914 0.030 Uiso 1 1 calc R U
C52 C 0.4567(3) 0.7843(2) 0.40464(19) 0.0293(6) Uani 1 1 d . .
H52 H 0.5494 0.7964 0.4157 0.035 Uiso 1 1 calc R U
C53 C 0.3871(3) 0.7048(2) 0.34368(19) 0.0294(6) Uani 1 1 d . .
H53 H 0.4313 0.6607 0.3127 0.035 Uiso 1 1 calc R U
C54 C 0.2519(3) 0.6906(2) 0.32858(17) 0.0259(6) Uani 1 1 d . .
H54 H 0.2018 0.6370 0.2863 0.031 Uiso 1 1 calc R U

loop_
_atom_site_aniso_label
_atom_site_aniso_U_11
_atom_site_aniso_U_22
_atom_site_aniso_U_33
_atom_site_aniso_U_23
_atom_site_aniso_U_13
_atom_site_aniso_U_12
Cd1 0.02325(10) 0.01959(10) 0.01819(10) 0.00529(7) 0.00575(7) -0.00071(7)
Cd2 0.01457(9) 0.01783(10) 0.01765(10) 0.00194(7) 0.00140(7) 0.00226(6)
Cl1 0.0276(3) 0.0288(3) 0.0256(3) 0.0046(3) 0.0104(3) -0.0034(3)
Cl2 0.0340(3) 0.0202(3) 0.0205(3) 0.0037(2) 0.0049(3) -0.0002(2)
Cl3 0.0244(3) 0.0245(3) 0.0175(3) 0.0072(2) 0.0089(2) 0.0077(2)
Cl4 0.0192(3) 0.0212(3) 0.0378(4) 0.0004(3) -0.0059(3) 0.0006(2)
N1 0.0185(10) 0.0230(11) 0.0197(11) 0.0073(9) 0.0044(8) 0.0014(8)
N2 0.0171(9) 0.0186(10) 0.0128(9) 0.0034(8) 0.0012(8) 0.0026(8)
N3 0.0400(13) 0.0175(10) 0.0167(11) 0.0042(8) 0.0047(10) -0.0004(9)
N4 0.0171(10) 0.0256(11) 0.0188(10) 0.0039(9) 0.0039(8) 0.0046(8)
N5 0.0153(9) 0.0203(10) 0.0193(10) 0.0031(8) 0.0041(8) 0.0036(8)
N6 0.0179(10) 0.0223(11) 0.0231(11) 0.0040(9) 0.0047(8) 0.0046(8)
C1 0.0182(11) 0.0196(12) 0.0146(11) 0.0026(9) 0.0016(9) -0.0007(9)
C2 0.0266(13) 0.0237(13) 0.0211(13) 0.0071(10) 0.0055(10) -0.0006(10)
C3 0.0353(15) 0.0299(15) 0.0266(15) 0.0148(12) 0.0006(12) 0.0028(12)
C4 0.0266(14) 0.0405(17) 0.0357(16) 0.0185(14) 0.0026(12) 0.0122(12)
C5 0.0183(12) 0.0366(16) 0.0325(15) 0.0130(13) 0.0055(11) 0.0072(11)
C6 0.0173(11) 0.0245(12) 0.0149(11) 0.0039(9) 0.0039(9) 0.0028(9)
C7 0.0178(11) 0.0201(12) 0.0166(12) 0.0031(9) 0.0012(9) 0.0000(9)
C8 0.0201(11) 0.0158(11) 0.0181(12) 0.0028(9) 0.0039(9) -0.0012(9)
C9 0.0215(12) 0.0177(12) 0.0164(12) 0.0018(9) 0.0022(10) -0.0025(9)
C10 0.0259(13) 0.0188(12) 0.0180(12) 0.0034(10) 0.0013(10) 0.0014(10)
C11 0.0312(14) 0.0328(15) 0.0180(13) 0.0042(11) -0.0001(11) 0.0040(12)
C12 0.0235(13) 0.0357(16) 0.0261(14) 0.0023(12) -0.0062(11) 0.0042(12)
C13 0.0203(12) 0.0320(15) 0.0276(14) 0.0040(12) 0.0035(11) -0.0004(11)
C14 0.0204(12) 0.0263(13) 0.0205(13) 0.0025(10) 0.0040(10) -0.0019(10)
C15 0.0306(13) 0.0201(12) 0.0160(12) 0.0031(10) 0.0049(10) 0.0009(10)
C16 0.0252(12) 0.0175(12) 0.0193(12) 0.0025(10) 0.0063(10) -0.0021(9)
C17 0.0293(13) 0.0208(12) 0.0258(14) 0.0036(10) 0.0121(11) -0.0011(10)
C18 0.0241(13) 0.0230(13) 0.0333(15) 0.0006(11) 0.0131(11) -0.0015(10)
C19 0.0212(12) 0.0230(13) 0.0313(15) 0.0021(11) 0.0051(11) -0.0004(10)
C20 0.0228(12) 0.0179(12) 0.0226(13) 0.0030(10) 0.0041(10) -0.0005(9)
C21 0.0208(12) 0.0159(11) 0.0202(12) 0.0026(9) 0.0034(10) -0.0024(9)
C22 0.0207(12) 0.0237(13) 0.0203(13) 0.0037(10) 0.0004(10) 0.0064(10)
C23 0.0381(15) 0.0160(12) 0.0191(13) 0.0019(10) 0.0004(11) 0.0041(11)
C24 0.062(2) 0.0237(14) 0.0211(14) 0.0048(11) 0.0112(14) -0.0033(14)
C25 0.088(3) 0.0240(15) 0.0179(14) 0.0079(12) -0.0011(16) -0.0045(16)
C26 0.068(2) 0.0250(15) 0.0248(16) 0.0062(12) -0.0113(16) 0.0054(15)
C27 0.0448(18) 0.0232(14) 0.0283(15) 0.0042(12) -0.0080(13) 0.0054(13)
C28 0.0165(11) 0.0265(13) 0.0245(13) 0.0076(10) 0.0077(10) 0.0080(10)
C29 0.0266(13) 0.0277(14) 0.0326(15) 0.0115(12) 0.0146(12) 0.0087(11)
C30 0.0246(13) 0.0442(17) 0.0316(15) 0.0200(13) 0.0137(12) 0.0156(12)
C31 0.0188(12) 0.0510(18) 0.0228(14) 0.0114(13) 0.0085(11) 0.0108(12)
C32 0.0182(12) 0.0358(15) 0.0226(13) 0.0052(11) 0.0054(10) 0.0052(11)
C33 0.0201(12) 0.0190(12) 0.0242(13) 0.0055(10) 0.0064(10) 0.0044(9)
C34 0.0165(11) 0.0205(12) 0.0206(12) 0.0005(10) 0.0037(9) 0.0022(9)
C35 0.0146(11) 0.0197(12) 0.0232(13) 0.0033(10) 0.0061(9) 0.0039(9)
C36 0.0162(11) 0.0259(13) 0.0234(13) 0.0053(10) 0.0083(10) 0.0049(10)
C37 0.0172(11) 0.0217(12) 0.0284(14) 0.0076(10) 0.0095(10) 0.0054(9)
C38 0.0183(11) 0.0206(12) 0.0268(14) 0.0031(10) 0.0065(10) 0.0004(9)
C39 0.0164(11) 0.0228(12) 0.0233(13) 0.0020(10) 0.0052(10) 0.0005(9)
C40 0.0150(11) 0.0195(12) 0.0221(12) 0.0044(10) 0.0062(9) 0.0042(9)
C41 0.0171(11) 0.0208(12) 0.0277(14) 0.0078(10) 0.0030(10) 0.0012(9)
C42 0.0237(13) 0.0297(14) 0.0300(15) 0.0148(12) 0.0039(11) 0.0016(11)
C43 0.0318(15) 0.0346(16) 0.0212(14) 0.0060(12) 0.0002(11) -0.0033(12)
C44 0.0258(13) 0.0279(14) 0.0236(14) 0.0021(11) 0.0008(11) -0.0048(11)
C45 0.0214(12) 0.0288(14) 0.0354(15) 0.0114(12) 0.0124(11) 0.0038(11)
C46 0.0282(14) 0.0360(16) 0.0378(16) 0.0186(13) 0.0178(13) 0.0100(12)
C47 0.0296(14) 0.0467(18) 0.0253(14) 0.0128(13) 0.0111(12) 0.0065(13)
C48 0.0247(13) 0.0342(15) 0.0245(14) 0.0048(12) 0.0081(11) 0.0025(11)
C49 0.0185(11) 0.0217(12) 0.0197(12) 0.0016(10) 0.0052(10) 0.0019(9)
C50 0.0198(12) 0.0227(12) 0.0195(12) 0.0050(10) 0.0063(10) 0.0052(9)
C51 0.0178(12) 0.0285(14) 0.0276(14) 0.0088(11) 0.0042(10) 0.0037(10)
C52 0.0203(12) 0.0345(15) 0.0378(16) 0.0134(13) 0.0119(12) 0.0073(11)
C53 0.0283(14) 0.0318(15) 0.0348(16) 0.0095(12) 0.0178(12) 0.0127(12)
C54 0.0285(14) 0.0254(13) 0.0231(13) 0.0032(11) 0.0083(11) 0.0055(11)

loop_
_atom_type_symbol
_atom_type_description
_atom_type_scat_dispersion_real
_atom_type_scat_dispersion_imag
_atom_type_scat_source
C C 0.0033 0.0016 'International Tables Vol C Tables 4.2.6.8 and 6.1.1.4'
H H 0.0000 0.0000 'International Tables Vol C Tables 4.2.6.8 and 6.1.1.4'
N N 0.0061 0.0033 'International Tables Vol C Tables 4.2.6.8 and 6.1.1.4'
Cl Cl 0.1484 0.1585 'International Tables Vol C Tables 4.2.6.8 and 6.1.1.4'
Cd Cd -0.8075 1.2024 'International Tables Vol C Tables 4.2.6.8 and 6.1.1.4'

loop_
_geom_angle_atom_site_label_1
_geom_angle_atom_site_label_2
_geom_angle_atom_site_label_3
_geom_angle
_geom_angle_site_symmetry_3
Cl1 Cd1 Cl2 114.30(2) .
Cl1 Cd1 N2 152.56(5) .
N1 Cd1 Cl1 99.79(5) .
N1 Cd1 Cl2 94.92(6) .
N1 Cd1 N2 70.62(7) .
N2 Cd1 Cl2 92.48(5) .
N3 Cd1 Cl1 110.50(6) .
N3 Cd1 Cl2 94.40(6) .
N3 Cd1 N1 141.00(8) .
N3 Cd1 N2 71.20(7) .
Cl3 Cd2 Cl3 84.25(2) 2_576
Cl4 Cd2 Cl3 103.61(2) .
Cl4 Cd2 Cl3 95.62(2) 2_576
Cl4 Cd2 N5 158.56(5) .
N4 Cd2 Cl3 159.96(6) .
N4 Cd2 Cl3 88.59(5) 2_576
N4 Cd2 Cl4 95.70(6) .
N4 Cd2 N5 70.25(7) .
N5 Cd2 Cl3 92.56(5) .
N5 Cd2 Cl3 99.98(5) 2_576
N6 Cd2 Cl3 168.37(5) 2_576
N6 Cd2 Cl3 89.43(5) .
N6 Cd2 Cl4 95.35(6) .
N6 Cd2 N4 94.14(7) .
N6 Cd2 N5 70.48(7) .
Cd2 Cl3 Cd2 95.75(2) 2_576
C1 N1 Cd1 115.80(16) .
C5 N1 Cd1 125.62(18) .
C5 N1 C1 118.5(2) .
C6 N2 Cd1 101.92(14) .
C6 N2 C7 108.06(19) .
C6 N2 C22 111.20(19) .
C7 N2 Cd1 120.39(14) .
C22 N2 Cd1 101.52(15) .
C22 N2 C7 113.12(19) .
C23 N3 Cd1 115.91(17) .
C23 N3 C24 118.3(3) .
C24 N3 Cd1 125.6(2) .
C28 N4 Cd2 119.97(17) .
C28 N4 C32 118.8(2) .
C32 N4 Cd2 121.21(18) .
C33 N5 Cd2 109.42(15) .
C33 N5 C34 113.5(2) .
C34 N5 Cd2 107.94(14) .
C49 N5 Cd2 101.91(14) .
C49 N5 C33 110.45(19) .
C49 N5 C34 112.95(19) .
C50 N6 Cd2 116.28(16) .
C51 N6 Cd2 124.33(18) .
C51 N6 C50 118.7(2) .
N1 C1 C2 121.9(2) .
N1 C1 C6 116.8(2) .
C2 C1 C6 121.3(2) .
C1 C2 H2 120.4 .
C1 C2 C3 119.1(3) .
C3 C2 H2 120.4 .
C2 C3 H3 120.4 .
C4 C3 C2 119.1(3) .
C4 C3 H3 120.4 .
C3 C4 H4 120.8 .
C3 C4 C5 118.4(3) .
C5 C4 H4 120.8 .
N1 C5 C4 122.9(3) .
N1 C5 H5 118.5 .
C4 C5 H5 118.5 .
N2 C6 C1 111.59(19) .
N2 C6 H6A 109.3 .
N2 C6 H6B 109.3 .
C1 C6 H6A 109.3 .
C1 C6 H6B 109.3 .
H6A C6 H6B 108.0 .
N2 C7 H7A 108.6 .
N2 C7 H7B 108.6 .
N2 C7 C8 114.7(2) .
H7A C7 H7B 107.6 .
C8 C7 H7A 108.6 .
C8 C7 H7B 108.6 .
C9 C8 C7 120.5(2) .
C9 C8 C21 120.3(2) .
C21 C8 C7 119.2(2) .
C8 C9 C10 119.5(2) .
C8 C9 C14 124.0(2) .
C14 C9 C10 116.5(2) .
C11 C10 C9 119.4(2) .
C15 C10 C9 119.5(2) .
C15 C10 C11 121.1(2) .
C10 C11 H11 119.1 .
C12 C11 C10 121.7(3) .
C12 C11 H11 119.1 .
C11 C12 H12 120.3 .
C11 C12 C13 119.5(3) .
C13 C12 H12 120.3 .
C12 C13 H13 119.4 .
C14 C13 C12 121.2(3) .
C14 C13 H13 119.4 .
C9 C14 H14 119.2 .
C13 C14 C9 121.6(3) .
C13 C14 H14 119.2 .
C10 C15 H15 119.1 .
C10 C15 C16 121.8(2) .
C16 C15 H15 119.1 .
C15 C16 C17 121.1(2) .
C15 C16 C21 119.5(2) .
C17 C16 C21 119.3(2) .
C16 C17 H17 119.5 .
C18 C17 C16 121.1(3) .
C18 C17 H17 119.5 .
C17 C18 H18 120.1 .
C17 C18 C19 119.7(2) .
C19 C18 H18 120.1 .
C18 C19 H19 119.4 .
C20 C19 C18 121.1(3) .
C20 C19 H19 119.4 .
C19 C20 H20 119.3 .
C19 C20 C21 121.4(3) .
C21 C20 H20 119.3 .
C8 C21 C16 119.3(2) .
C8 C21 C20 123.3(2) .
C20 C21 C16 117.4(2) .
N2 C22 H22A 109.1 .
N2 C22 H22B 109.1 .
N2 C22 C23 112.5(2) .
H22A C22 H22B 107.8 .
C23 C22 H22A 109.1 .
C23 C22 H22B 109.1 .
N3 C23 C22 117.1(2) .
N3 C23 C27 122.1(3) .
C27 C23 C22 120.7(3) .
N3 C24 H24 118.8 .
N3 C24 C25 122.3(3) .
C25 C24 H24 118.8 .
C24 C25 H25 120.3 .
C26 C25 C24 119.4(3) .
C26 C25 H25 120.3 .
C25 C26 H26 120.7 .
C25 C26 C27 118.6(3) .
C27 C26 H26 120.7 .
C23 C27 H27 120.4 .
C26 C27 C23 119.2(3) .
C26 C27 H27 120.4 .
N4 C28 C29 121.7(3) .
N4 C28 C33 118.3(2) .
C29 C28 C33 119.7(2) .
C28 C29 H29 120.4 .
C30 C29 C28 119.2(3) .
C30 C29 H29 120.4 .
C29 C30 H30 120.6 .
C31 C30 C29 118.9(3) .
C31 C30 H30 120.6 .
C30 C31 H31 120.7 .
C30 C31 C32 118.7(3) .
C32 C31 H31 120.7 .
N4 C32 C31 122.7(3) .
N4 C32 H32 118.6 .
C31 C32 H32 118.6 .
N5 C33 C28 114.4(2) .
N5 C33 H33A 108.7 .
N5 C33 H33B 108.7 .
C28 C33 H33A 108.7 .
C28 C33 H33B 108.7 .
H33A C33 H33B 107.6 .
N5 C34 H34A 108.3 .
N5 C34 H34B 108.3 .
N5 C34 C35 116.1(2) .
H34A C34 H34B 107.4 .
C35 C34 H34A 108.3 .
C35 C34 H34B 108.3 .
C36 C35 C34 120.4(2) .
C40 C35 C34 120.7(2) .
C40 C35 C36 118.9(2) .
C35 C36 C37 119.8(2) .
C35 C36 C48 123.4(2) .
C48 C36 C37 116.8(2) .
C38 C37 C36 120.2(2) .
C38 C37 C45 120.3(2) .
C45 C37 C36 119.5(2) .
C37 C38 H38 119.5 .
C37 C38 C39 121.0(2) .
C39 C38 H38 119.5 .
C38 C39 C40 119.7(2) .
C38 C39 C44 119.7(2) .
C44 C39 C40 120.6(2) .
C35 C40 C39 120.1(2) .
C35 C40 C41 123.7(2) .
C39 C40 C41 116.1(2) .
C40 C41 H41 119.3 .
C42 C41 C40 121.5(2) .
C42 C41 H41 119.3 .
C41 C42 H42 119.2 .
C41 C42 C43 121.6(3) .
C43 C42 H42 119.2 .
C42 C43 H43 120.2 .
C44 C43 C42 119.6(3) .
C44 C43 H43 120.2 .
C39 C44 H44 119.7 .
C43 C44 C39 120.6(3) .
C43 C44 H44 119.7 .
C37 C45 H45 119.3 .
C46 C45 C37 121.3(3) .
C46 C45 H45 119.3 .
C45 C46 H46 120.2 .
C45 C46 C47 119.6(3) .
C47 C46 H46 120.2 .
C46 C47 H47 119.3 .
C48 C47 C46 121.4(3) .
C48 C47 H47 119.3 .
C36 C48 H48 119.3 .
C47 C48 C36 121.4(3) .
C47 C48 H48 119.3 .
N5 C49 H49A 109.6 .
N5 C49 H49B 109.6 .
N5 C49 C50 110.2(2) .
H49A C49 H49B 108.1 .
C50 C49 H49A 109.6 .
C50 C49 H49B 109.6 .
N6 C50 C49 116.6(2) .
N6 C50 C54 121.7(2) .
C54 C50 C49 121.7(2) .
N6 C51 H51 118.7 .
N6 C51 C52 122.5(3) .
C52 C51 H51 118.7 .
C51 C52 H52 120.6 .
C53 C52 C51 118.7(3) .
C53 C52 H52 120.6 .
C52 C53 H53 120.6 .
C52 C53 C54 118.9(3) .
C54 C53 H53 120.6 .
C50 C54 H54 120.3 .
C53 C54 C50 119.4(3) .
C53 C54 H54 120.3 .

loop_
_geom_bond_atom_site_label_1
_geom_bond_atom_site_label_2
_geom_bond_distance
_geom_bond_site_symmetry_2
Cd1 Cl1 2.4367(7) .
Cd1 Cl2 2.4802(7) .
Cd1 N1 2.334(2) .
Cd1 N2 2.476(2) .
Cd1 N3 2.322(2) .
Cd2 Cl3 2.6027(6) .
Cd2 Cl3 2.6286(6) 2_576
Cd2 Cl4 2.4826(7) .
Cd2 N4 2.368(2) .
Cd2 N5 2.523(2) .
Cd2 N6 2.354(2) .
Cl3 Cd2 2.6285(6) 2_576
N1 C1 1.341(3) .
N1 C5 1.341(3) .
N2 C6 1.469(3) .
N2 C7 1.496(3) .
N2 C22 1.478(3) .
N3 C23 1.335(4) .
N3 C24 1.339(4) .
N4 C28 1.334(3) .
N4 C32 1.343(3) .
N5 C33 1.474(3) .
N5 C34 1.504(3) .
N5 C49 1.471(3) .
N6 C50 1.345(3) .
N6 C51 1.338(3) .
C1 C2 1.385(4) .
C1 C6 1.506(3) .
C2 H2 0.9500 .
C2 C3 1.386(4) .
C3 H3 0.9500 .
C3 C4 1.379(4) .
C4 H4 0.9500 .
C4 C5 1.383(4) .
C5 H5 0.9500 .
C6 H6A 0.9900 .
C6 H6B 0.9900 .
C7 H7A 0.9900 .
C7 H7B 0.9900 .
C7 C8 1.514(3) .
C8 C9 1.411(3) .
C8 C21 1.412(3) .
C9 C10 1.439(3) .
C9 C14 1.437(4) .
C10 C11 1.429(4) .
C10 C15 1.386(4) .
C11 H11 0.9500 .
C11 C12 1.351(4) .
C12 H12 0.9500 .
C12 C13 1.412(4) .
C13 H13 0.9500 .
C13 C14 1.364(4) .
C14 H14 0.9500 .
C15 H15 0.9500 .
C15 C16 1.392(4) .
C16 C17 1.428(4) .
C16 C21 1.438(3) .
C17 H17 0.9500 .
C17 C18 1.364(4) .
C18 H18 0.9500 .
C18 C19 1.410(4) .
C19 H19 0.9500 .
C19 C20 1.365(4) .
C20 H20 0.9500 .
C20 C21 1.427(4) .
C22 H22A 0.9900 .
C22 H22B 0.9900 .
C22 C23 1.505(4) .
C23 C27 1.394(4) .
C24 H24 0.9500 .
C24 C25 1.386(5) .
C25 H25 0.9500 .
C25 C26 1.370(6) .
C26 H26 0.9500 .
C26 C27 1.375(5) .
C27 H27 0.9500 .
C28 C29 1.396(4) .
C28 C33 1.509(4) .
C29 H29 0.9500 .
C29 C30 1.385(4) .
C30 H30 0.9500 .
C30 C31 1.382(5) .
C31 H31 0.9500 .
C31 C32 1.384(4) .
C32 H32 0.9500 .
C33 H33A 0.9900 .
C33 H33B 0.9900 .
C34 H34A 0.9900 .
C34 H34B 0.9900 .
C34 C35 1.525(3) .
C35 C36 1.422(4) .
C35 C40 1.413(4) .
C36 C37 1.436(4) .
C36 C48 1.434(4) .
C37 C38 1.384(4) .
C37 C45 1.434(4) .
C38 H38 0.9500 .
C38 C39 1.395(4) .
C39 C40 1.437(3) .
C39 C44 1.428(4) .
C40 C41 1.443(4) .
C41 H41 0.9500 .
C41 C42 1.354(4) .
C42 H42 0.9500 .
C42 C43 1.420(4) .
C43 H43 0.9500 .
C43 C44 1.357(4) .
C44 H44 0.9500 .
C45 H45 0.9500 .
C45 C46 1.352(4) .
C46 H46 0.9500 .
C46 C47 1.413(4) .
C47 H47 0.9500 .
C47 C48 1.363(4) .
C48 H48 0.9500 .
C49 H49A 0.9900 .
C49 H49B 0.9900 .
C49 C50 1.510(3) .
C50 C54 1.389(3) .
C51 H51 0.9500 .
C51 C52 1.390(4) .
C52 H52 0.9500 .
C52 C53 1.381(4) .
C53 H53 0.9500 .
C53 C54 1.383(4) .
C54 H54 0.9500 .

loop_
_geom_torsion_atom_site_label_1
_geom_torsion_atom_site_label_2
_geom_torsion_atom_site_label_3
_geom_torsion_atom_site_label_4
_geom_torsion
Cd1 N1 C1 C2 -176.91(19)
Cd1 N1 C1 C6 0.4(3)
Cd1 N1 C5 C4 175.8(2)
Cd1 N2 C6 C1 -50.9(2)
Cd1 N2 C7 C8 -58.4(2)
Cd1 N2 C22 C23 49.0(2)
Cd1 N3 C23 C22 -1.8(3)
Cd1 N3 C23 C27 174.2(2)
Cd1 N3 C24 C25 -174.1(2)
Cd2 N4 C28 C29 179.88(18)
Cd2 N4 C28 C33 6.7(3)
Cd2 N4 C32 C31 -178.16(19)
Cd2 N5 C33 C28 30.5(2)
Cd2 N5 C34 C35 177.98(17)
Cd2 N5 C49 C50 52.4(2)
Cd2 N6 C50 C49 10.5(3)
Cd2 N6 C50 C54 -170.2(2)
Cd2 N6 C51 C52 169.4(2)
N1 C1 C2 C3 1.0(4)
N1 C1 C6 N2 37.7(3)
N2 C7 C8 C9 -96.9(3)
N2 C7 C8 C21 84.0(3)
N2 C22 C23 N3 -35.7(3)
N2 C22 C23 C27 148.2(2)
N3 C23 C27 C26 0.2(4)
N3 C24 C25 C26 0.7(5)
N4 C28 C29 C30 -2.1(4)
N4 C28 C33 N5 -26.6(3)
N5 C34 C35 C36 91.8(3)
N5 C34 C35 C40 -89.7(3)
N5 C49 C50 N6 -46.4(3)
N5 C49 C50 C54 134.3(3)
N6 C50 C54 C53 0.1(4)
N6 C51 C52 C53 0.0(4)
C1 N1 C5 C4 -0.3(4)
C1 C2 C3 C4 -0.8(4)
C2 C1 C6 N2 -144.9(2)
C2 C3 C4 C5 0.1(5)
C3 C4 C5 N1 0.5(5)
C5 N1 C1 C2 -0.4(4)
C5 N1 C1 C6 176.9(2)
C6 N2 C7 C8 -174.70(19)
C6 N2 C22 C23 156.8(2)
C6 C1 C2 C3 -176.2(2)
C7 N2 C6 C1 76.9(2)
C7 N2 C22 C23 -81.4(3)
C7 C8 C9 C10 177.2(2)
C7 C8 C9 C14 -1.2(4)
C7 C8 C21 C16 -179.4(2)
C7 C8 C21 C20 2.1(4)
C8 C9 C10 C11 -177.4(2)
C8 C9 C10 C15 3.0(4)
C8 C9 C14 C13 176.5(3)
C9 C8 C21 C16 1.5(4)
C9 C8 C21 C20 -177.0(2)
C9 C10 C11 C12 0.4(4)
C9 C10 C15 C16 -0.2(4)
C10 C9 C14 C13 -2.0(4)
C10 C11 C12 C13 -1.0(5)
C10 C15 C16 C17 177.3(2)
C10 C15 C16 C21 -2.0(4)
C11 C10 C15 C16 -179.7(3)
C11 C12 C13 C14 0.1(5)
C12 C13 C14 C9 1.4(4)
C14 C9 C10 C11 1.1(4)
C14 C9 C10 C15 -178.5(2)
C15 C10 C11 C12 179.9(3)
C15 C16 C17 C18 -179.8(3)
C15 C16 C21 C8 1.4(4)
C15 C16 C21 C20 180.0(2)
C16 C17 C18 C19 -0.1(4)
C17 C16 C21 C8 -178.0(2)
C17 C16 C21 C20 0.6(3)
C17 C18 C19 C20 0.6(4)
C18 C19 C20 C21 -0.4(4)
C19 C20 C21 C8 178.3(2)
C19 C20 C21 C16 -0.2(4)
C21 C8 C9 C10 -3.6(4)
C21 C8 C9 C14 178.0(2)
C21 C16 C17 C18 -0.5(4)
C22 N2 C6 C1 -158.4(2)
C22 N2 C7 C8 61.7(3)
C22 C23 C27 C26 176.1(3)
C23 N3 C24 C25 0.4(4)
C24 N3 C23 C22 -176.8(2)
C24 N3 C23 C27 -0.8(4)
C24 C25 C26 C27 -1.3(5)
C25 C26 C27 C23 0.8(5)
C28 N4 C32 C31 1.6(4)
C28 C29 C30 C31 2.4(4)
C29 C28 C33 N5 160.1(2)
C29 C30 C31 C32 -0.8(4)
C30 C31 C32 N4 -1.3(4)
C32 N4 C28 C29 0.2(4)
C32 N4 C28 C33 -173.0(2)
C33 N5 C34 C35 -60.6(3)
C33 N5 C49 C50 -63.8(3)
C33 C28 C29 C30 170.9(2)
C34 N5 C33 C28 -90.1(2)
C34 N5 C49 C50 168.0(2)
C34 C35 C36 C37 -177.0(2)
C34 C35 C36 C48 4.4(4)
C34 C35 C40 C39 175.5(2)
C34 C35 C40 C41 -6.0(4)
C35 C36 C37 C38 0.3(4)
C35 C36 C37 C45 -179.6(2)
C35 C36 C48 C47 179.2(3)
C35 C40 C41 C42 -179.7(2)
C36 C35 C40 C39 -6.0(3)
C36 C35 C40 C41 172.5(2)
C36 C37 C38 C39 -3.6(4)
C36 C37 C45 C46 0.8(4)
C37 C36 C48 C47 0.6(4)
C37 C38 C39 C40 2.0(4)
C37 C38 C39 C44 -175.6(2)
C37 C45 C46 C47 -0.2(4)
C38 C37 C45 C46 -179.1(2)
C38 C39 C40 C35 2.8(4)
C38 C39 C40 C41 -175.8(2)
C38 C39 C44 C43 176.1(3)
C39 C40 C41 C42 -1.1(4)
C40 C35 C36 C37 4.5(3)
C40 C35 C36 C48 -174.1(2)
C40 C39 C44 C43 -1.5(4)
C40 C41 C42 C43 0.1(4)
C41 C42 C43 C44 0.3(4)
C42 C43 C44 C39 0.4(4)
C44 C39 C40 C35 -179.6(2)
C44 C39 C40 C41 1.8(3)
C45 C37 C38 C39 176.3(2)
C45 C46 C47 C48 -0.2(4)
C46 C47 C48 C36 0.0(4)
C48 C36 C37 C38 178.9(2)
C48 C36 C37 C45 -1.0(3)
C49 N5 C33 C28 141.9(2)
C49 N5 C34 C35 66.1(3)
C49 C50 C54 C53 179.4(3)
C50 N6 C51 C52 -1.0(4)
C51 N6 C50 C49 -178.4(2)
C51 N6 C50 C54 0.9(4)
C51 C52 C53 C54 1.0(4)
C52 C53 C54 C50 -1.1(4)
